data_7059395
loop_
_publ_author_name
'Avcu Altiparmak, Elif'
'Erdemir, G\"ok\,ce'
'\"Ozdemir, Nam\?ik'
'Kuruca, Serap Erdem'
'Bal-Demirci, T\"ulay'

_publ_section_title
;
 Cu(ii) salen and 1,2,4-triazole complexes from thiosemicarbazone:
 synthesis, physicochemical and structural properties and cytotoxic
 activities
;
_journal_issue 14
_journal_name_full 'New Journal of Chemistry'
_journal_page_first 5333
_journal_page_last 5342
_journal_paper_doi 10.1039/C9NJ04455H
_journal_volume 44
_journal_year 2020
_chemical_formula_moiety 'C32 H28 Cu2 N4 O4'
_chemical_formula_sum 'C32 H28 Cu2 N4 O4'
_chemical_formula_weight 659.66
_space_group_crystal_system monoclinic
_space_group_IT_number 15
_space_group_name_Hall '-C 2yc'
_space_group_name_H-M_alt 'C 1 2/c 1'
_atom_sites_solution_hydrogens geom
_atom_sites_solution_primary direct
_audit_creation_method SHELXL-2018/3
_audit_update_record
;
2019-08-13 deposited with the CCDC.	2020-03-06 downloaded from the CCDC.
;
_cell_angle_alpha 90
_cell_angle_beta 97.479(4)
_cell_angle_gamma 90
_cell_formula_units_Z 4
_cell_length_a 26.6117(12)
_cell_length_b 6.9913(2)
_cell_length_c 14.7280(7)
_cell_measurement_reflns_used 19438
_cell_measurement_temperature 296(2)
_cell_measurement_theta_max 27.63
_cell_measurement_theta_min 1.39
_cell_volume 2716.8(2)
_computing_cell_refinement X-AREA
_computing_data_collection 'X-AREA (Stoe & Cie, 2002)'
_computing_data_reduction 'X-RED32 (Stoe & Cie, 2002)'
_computing_molecular_graphics 'OLEX2 (Dolomanov et al., 2009)'
_computing_publication_material 'OLEX2 (Dolomanov et al., 2009) and PLATON (Spek, 2009)'
_computing_structure_refinement 'SHELXL-2018/3 (Sheldrick, 2015)'
_computing_structure_solution 'SIR-2019 (Burla et al., 2015)'
_diffrn_ambient_temperature 296(2)
_diffrn_detector_area_resol_mean 6.67
_diffrn_measured_fraction_theta_full 1.000
_diffrn_measured_fraction_theta_max 0.998
_diffrn_measurement_device_type 'STOE IPDS 2'
_diffrn_measurement_method '\w scans'
_diffrn_radiation_collimation '0.5 mm diameter, multiple pinhole'
_diffrn_radiation_monochromator 'plane graphite'
_diffrn_radiation_type MoK\a
_diffrn_radiation_wavelength 0.71073
_diffrn_reflns_av_R_equivalents 0.0594
_diffrn_reflns_av_unetI/netI 0.0423
_diffrn_reflns_Laue_measured_fraction_full 1.000
_diffrn_reflns_Laue_measured_fraction_max 0.998
_diffrn_reflns_limit_h_max 33
_diffrn_reflns_limit_h_min -34
_diffrn_reflns_limit_k_max 8
_diffrn_reflns_limit_k_min -8
_diffrn_reflns_limit_l_max 18
_diffrn_reflns_limit_l_min -18
_diffrn_reflns_number 13671
_diffrn_reflns_point_group_measured_fraction_full 1.000
_diffrn_reflns_point_group_measured_fraction_max 0.998
_diffrn_reflns_theta_full 25.242
_diffrn_reflns_theta_max 27.120
_diffrn_reflns_theta_min 1.544
_diffrn_source 'sealed X-ray tube, 12 x 0.4 mm long-fine focus'
_exptl_absorpt_coefficient_mu 1.613
_exptl_absorpt_correction_T_max 0.9023
_exptl_absorpt_correction_T_min 0.6092
_exptl_absorpt_correction_type integration
_exptl_absorpt_process_details 'X-RED32 (Stoe & Cie, 2002)'
_exptl_crystal_colour brown
_exptl_crystal_density_diffrn 1.613
_exptl_crystal_description plate
_exptl_crystal_F_000 1352
_exptl_crystal_size_max 0.320
_exptl_crystal_size_mid 0.310
_exptl_crystal_size_min 0.060
_refine_diff_density_max 0.620
_refine_diff_density_min -0.311
_refine_diff_density_rms 0.063
_refine_ls_extinction_method none
_refine_ls_goodness_of_fit_ref 0.949
_refine_ls_hydrogen_treatment constr
_refine_ls_matrix_type full
_refine_ls_number_parameters 190
_refine_ls_number_reflns 2997
_refine_ls_number_restraints 0
_refine_ls_restrained_S_all 0.949
_refine_ls_R_factor_all 0.0518
_refine_ls_R_factor_gt 0.0346
_refine_ls_shift/su_max 0.000
_refine_ls_shift/su_mean 0.000
_refine_ls_structure_factor_coef Fsqd
_refine_ls_weighting_details 'w=1/[\s^2^(Fo^2^)+(0.0489P)^2^] where P=(Fo^2^+2Fc^2^)/3'
_refine_ls_weighting_scheme calc
_refine_ls_wR_factor_gt 0.0778
_refine_ls_wR_factor_ref 0.0824
_reflns_Friedel_coverage 0.000
_reflns_number_gt 2295
_reflns_number_total 2997
_reflns_threshold_expression 'I > 2\s(I)'
_cod_data_source_file c9nj04455h2.cif
_cod_data_source_block namiko5
_cod_depositor_comments
;Adding full bibliography for 7059394--7059395.cif.

 Adding full bibliography for 7059394--7059395.cif.
;
_cod_original_sg_symbol_H-M 'C 2/c'
_cod_database_code 7059395
_shelx_shelxl_version_number 2018/3
_shelx_space_group_comment
;
The symmetry employed for this shelxl refinement is uniquely defined
by the following loop, which should always be used as a source of
symmetry information in preference to the above space-group names.
They are only intended as comments.
;
_shelx_estimated_absorpt_t_min 0.626
_shelx_estimated_absorpt_t_max 0.909

loop_
_space_group_symop_operation_xyz
'x, y, z'
'-x, y, -z+1/2'
'x+1/2, y+1/2, z'
'-x+1/2, y+1/2, -z+1/2'
'-x, -y, -z'
'x, -y, z-1/2'
'-x+1/2, -y+1/2, -z'
'x+1/2, -y+1/2, z-1/2'

loop_
_atom_site_label
_atom_site_type_symbol
_atom_site_fract_x
_atom_site_fract_y
_atom_site_fract_z
_atom_site_U_iso_or_equiv
_atom_site_adp_type
_atom_site_occupancy
_atom_site_site_symmetry_order
_atom_site_calc_flag
_atom_site_refinement_flags_posn
_atom_site_refinement_flags_adp
_atom_site_refinement_flags_occupancy
_atom_site_disorder_assembly
_atom_site_disorder_group
Cu1 Cu 0.26712(2) 0.70575(4) 0.40207(2) 0.03588(11) Uani 1 1 d . . . . .
O1 O 0.21542(6) 0.8766(2) 0.43747(10) 0.0380(4) Uani 1 1 d . . . . .
O2 O 0.31565(7) 0.9080(3) 0.41094(12) 0.0455(4) Uani 1 1 d . . . . .
N1 N 0.21731(9) 0.5030(3) 0.37263(13) 0.0416(5) Uani 1 1 d . . . . .
N2 N 0.31187(8) 0.5313(3) 0.34666(13) 0.0401(5) Uani 1 1 d . . . . .
C1 C 0.16664(9) 0.8631(4) 0.40973(15) 0.0397(5) Uani 1 1 d . . . . .
C2 C 0.13569(11) 1.0215(4) 0.42234(18) 0.0499(7) Uani 1 1 d . . . . .
H2 H 0.150459 1.131595 0.449448 0.060 Uiso 1 1 calc R U . . .
C3 C 0.08401(12) 1.0182(5) 0.3956(2) 0.0640(8) Uani 1 1 d . . . . .
H3 H 0.064564 1.124936 0.405379 0.077 Uiso 1 1 calc R U . . .
C4 C 0.06095(12) 0.8574(6) 0.3545(2) 0.0691(9) Uani 1 1 d . . . . .
H4 H 0.026185 0.855988 0.335879 0.083 Uiso 1 1 calc R U . . .
C5 C 0.08979(11) 0.7009(5) 0.3414(2) 0.0597(8) Uani 1 1 d . . . . .
H5 H 0.074093 0.592889 0.313853 0.072 Uiso 1 1 calc R U . . .
C6 C 0.14246(10) 0.6976(4) 0.36823(16) 0.0443(6) Uani 1 1 d . . . . .
C7 C 0.16947(11) 0.5245(4) 0.35565(16) 0.0463(6) Uani 1 1 d . . . . .
H7 H 0.150514 0.418932 0.333216 0.056 Uiso 1 1 calc R U . . .
C8 C 0.24171(12) 0.3193(4) 0.36005(18) 0.0510(7) Uani 1 1 d . . . . .
H8A H 0.218008 0.232644 0.325472 0.061 Uiso 1 1 calc R U . . .
H8B H 0.253230 0.261558 0.418969 0.061 Uiso 1 1 calc R U . . .
C9 C 0.28621(12) 0.3578(4) 0.30854(18) 0.0506(7) Uani 1 1 d . . . . .
H9A H 0.309453 0.250338 0.315108 0.061 Uiso 1 1 calc R U . . .
H9B H 0.274524 0.375574 0.243921 0.061 Uiso 1 1 calc R U . . .
C10 C 0.35793(11) 0.5624(4) 0.33566(16) 0.0462(6) Uani 1 1 d . . . . .
H10 H 0.374775 0.465965 0.308269 0.055 Uiso 1 1 calc R U . . .
C11 C 0.38584(11) 0.7326(4) 0.36183(17) 0.0457(6) Uani 1 1 d . . . . .
C12 C 0.43705(12) 0.7390(5) 0.3494(2) 0.0617(8) Uani 1 1 d . . . . .
H12 H 0.451436 0.632929 0.324687 0.074 Uiso 1 1 calc R U . . .
C13 C 0.46672(12) 0.8963(6) 0.3724(2) 0.0691(9) Uani 1 1 d . . . . .
H13 H 0.500649 0.897353 0.363276 0.083 Uiso 1 1 calc R U . . .
C14 C 0.44519(12) 1.0535(5) 0.4094(2) 0.0627(8) Uani 1 1 d . . . . .
H14 H 0.465168 1.159883 0.426594 0.075 Uiso 1 1 calc R U . . .
C15 C 0.39499(11) 1.0551(4) 0.42111(19) 0.0529(7) Uani 1 1 d . . . . .
H15 H 0.381472 1.164301 0.444655 0.063 Uiso 1 1 calc R U . . .
C16 C 0.36313(10) 0.8959(4) 0.39851(15) 0.0411(6) Uani 1 1 d . . . . .

loop_
_atom_site_aniso_label
_atom_site_aniso_U_11
_atom_site_aniso_U_22
_atom_site_aniso_U_33
_atom_site_aniso_U_23
_atom_site_aniso_U_13
_atom_site_aniso_U_12
Cu1 0.04125(18) 0.03415(16) 0.03271(15) -0.00400(12) 0.00660(10) -0.00020(14)
O1 0.0387(9) 0.0383(9) 0.0371(8) -0.0024(7) 0.0053(7) 0.0012(8)
O2 0.0470(11) 0.0384(10) 0.0529(9) -0.0057(8) 0.0136(8) -0.0016(8)
N1 0.0521(13) 0.0380(12) 0.0357(9) -0.0028(8) 0.0091(9) -0.0051(10)
N2 0.0482(12) 0.0347(11) 0.0376(10) -0.0048(8) 0.0060(8) 0.0004(10)
C1 0.0412(14) 0.0471(14) 0.0320(11) 0.0080(10) 0.0095(9) 0.0015(12)
C2 0.0493(16) 0.0546(17) 0.0471(13) 0.0045(12) 0.0110(11) 0.0075(14)
C3 0.0508(17) 0.077(2) 0.0659(18) 0.0110(16) 0.0136(14) 0.0178(17)
C4 0.0387(16) 0.095(3) 0.073(2) 0.0163(18) 0.0026(14) 0.0043(18)
C5 0.0487(17) 0.073(2) 0.0556(15) 0.0082(15) 0.0007(12) -0.0139(17)
C6 0.0429(14) 0.0516(15) 0.0382(11) 0.0048(11) 0.0048(10) -0.0057(13)
C7 0.0530(17) 0.0457(15) 0.0398(12) -0.0006(11) 0.0040(11) -0.0158(13)
C8 0.0695(19) 0.0362(15) 0.0482(14) -0.0029(11) 0.0105(13) -0.0043(14)
C9 0.0658(18) 0.0402(14) 0.0466(14) -0.0090(11) 0.0103(12) 0.0024(14)
C10 0.0556(17) 0.0407(15) 0.0436(13) -0.0014(11) 0.0117(11) 0.0104(13)
C11 0.0456(14) 0.0486(16) 0.0441(12) 0.0048(11) 0.0097(11) 0.0026(12)
C12 0.0522(18) 0.063(2) 0.0722(19) 0.0013(15) 0.0168(15) 0.0064(15)
C13 0.0401(16) 0.083(2) 0.085(2) 0.0066(19) 0.0125(15) -0.0017(18)
C14 0.0531(18) 0.068(2) 0.0673(18) 0.0016(15) 0.0074(14) -0.0175(16)
C15 0.0539(17) 0.0515(17) 0.0541(15) -0.0059(13) 0.0100(12) -0.0065(14)
C16 0.0430(14) 0.0446(15) 0.0361(11) 0.0028(10) 0.0067(10) 0.0001(12)

loop_
_atom_type_symbol
_atom_type_description
_atom_type_scat_dispersion_real
_atom_type_scat_dispersion_imag
_atom_type_scat_source
C C 0.0033 0.0016 'International Tables Vol C Tables 4.2.6.8 and 6.1.1.4'
H H 0.0000 0.0000 'International Tables Vol C Tables 4.2.6.8 and 6.1.1.4'
Cu Cu 0.3201 1.2651 'International Tables Vol C Tables 4.2.6.8 and 6.1.1.4'
N N 0.0061 0.0033 'International Tables Vol C Tables 4.2.6.8 and 6.1.1.4'
O O 0.0106 0.0060 'International Tables Vol C Tables 4.2.6.8 and 6.1.1.4'

loop_
_geom_angle_atom_site_label_1
_geom_angle_atom_site_label_2
_geom_angle_atom_site_label_3
_geom_angle
_geom_angle_site_symmetry_1
_geom_angle_site_symmetry_3
_geom_angle_publ_flag
O2 Cu1 O1 91.31(7) . . ?
O2 Cu1 N1 171.15(8) . . ?
O1 Cu1 N1 91.26(8) . . ?
O2 Cu1 N2 92.69(8) . . ?
O1 Cu1 N2 170.36(7) . . ?
N1 Cu1 N2 83.52(9) . . ?
O2 Cu1 O1 93.86(7) . 7_566 ?
O1 Cu1 O1 86.37(6) . 7_566 ?
N1 Cu1 O1 94.75(7) . 7_566 ?
N2 Cu1 O1 102.09(7) . 7_566 ?
C1 O1 Cu1 125.35(16) . . ?
C1 O1 Cu1 110.10(13) . 7_566 ?
Cu1 O1 Cu1 93.62(6) . 7_566 ?
C16 O2 Cu1 127.05(17) . . ?
C7 N1 C8 121.9(2) . . ?
C7 N1 Cu1 126.21(19) . . ?
C8 N1 Cu1 111.50(18) . . ?
C10 N2 C9 119.9(2) . . ?
C10 N2 Cu1 126.47(18) . . ?
C9 N2 Cu1 113.37(17) . . ?
O1 C1 C2 118.4(2) . . ?
O1 C1 C6 124.4(2) . . ?
C2 C1 C6 117.2(2) . . ?
C3 C2 C1 121.8(3) . . ?
C3 C2 H2 119.1 . . ?
C1 C2 H2 119.1 . . ?
C2 C3 C4 120.5(3) . . ?
C2 C3 H3 119.7 . . ?
C4 C3 H3 119.7 . . ?
C5 C4 C3 119.2(3) . . ?
C5 C4 H4 120.4 . . ?
C3 C4 H4 120.4 . . ?
C4 C5 C6 122.1(3) . . ?
C4 C5 H5 118.9 . . ?
C6 C5 H5 118.9 . . ?
C5 C6 C1 119.1(3) . . ?
C5 C6 C7 118.5(3) . . ?
C1 C6 C7 122.4(2) . . ?
N1 C7 C6 125.4(2) . . ?
N1 C7 H7 117.3 . . ?
C6 C7 H7 117.3 . . ?
N1 C8 C9 107.3(2) . . ?
N1 C8 H8A 110.3 . . ?
C9 C8 H8A 110.3 . . ?
N1 C8 H8B 110.3 . . ?
C9 C8 H8B 110.3 . . ?
H8A C8 H8B 108.5 . . ?
N2 C9 C8 108.1(2) . . ?
N2 C9 H9A 110.1 . . ?
C8 C9 H9A 110.1 . . ?
N2 C9 H9B 110.1 . . ?
C8 C9 H9B 110.1 . . ?
H9A C9 H9B 108.4 . . ?
N2 C10 C11 125.6(2) . . ?
N2 C10 H10 117.2 . . ?
C11 C10 H10 117.2 . . ?
C12 C11 C10 118.2(3) . . ?
C12 C11 C16 119.4(3) . . ?
C10 C11 C16 122.4(3) . . ?
C13 C12 C11 122.2(3) . . ?
C13 C12 H12 118.9 . . ?
C11 C12 H12 118.9 . . ?
C12 C13 C14 118.7(3) . . ?
C12 C13 H13 120.7 . . ?
C14 C13 H13 120.7 . . ?
C15 C14 C13 121.1(3) . . ?
C15 C14 H14 119.4 . . ?
C13 C14 H14 119.4 . . ?
C14 C15 C16 122.0(3) . . ?
C14 C15 H15 119.0 . . ?
C16 C15 H15 119.0 . . ?
O2 C16 C15 118.6(3) . . ?
O2 C16 C11 124.8(2) . . ?
C15 C16 C11 116.6(2) . . ?

loop_
_geom_bond_atom_site_label_1
_geom_bond_atom_site_label_2
_geom_bond_distance
_geom_bond_site_symmetry_2
_geom_bond_publ_flag
Cu1 O2 1.9081(18) . ?
Cu1 O1 1.9435(16) . ?
Cu1 N1 1.950(2) . ?
Cu1 N2 1.956(2) . ?
Cu1 O1 2.4178(15) 7_566 ?
O1 C1 1.313(3) . ?
O2 C16 1.303(3) . ?
N1 C7 1.274(3) . ?
N1 C8 1.462(3) . ?
N2 C10 1.276(3) . ?
N2 C9 1.468(3) . ?
C1 C2 1.407(4) . ?
C1 C6 1.423(4) . ?
C2 C3 1.381(4) . ?
C2 H2 0.9300 . ?
C3 C4 1.382(5) . ?
C3 H3 0.9300 . ?
C4 C5 1.365(5) . ?
C4 H4 0.9300 . ?
C5 C6 1.406(4) . ?
C5 H5 0.9300 . ?
C6 C7 1.432(4) . ?
C7 H7 0.9300 . ?
C8 C9 1.511(4) . ?
C8 H8A 0.9700 . ?
C8 H8B 0.9700 . ?
C9 H9A 0.9700 . ?
C9 H9B 0.9700 . ?
C10 C11 1.429(4) . ?
C10 H10 0.9300 . ?
C11 C12 1.399(4) . ?
C11 C16 1.431(4) . ?
C12 C13 1.370(5) . ?
C12 H12 0.9300 . ?
C13 C14 1.384(5) . ?
C13 H13 0.9300 . ?
C14 C15 1.369(4) . ?
C14 H14 0.9300 . ?
C15 C16 1.413(4) . ?
C15 H15 0.9300 . ?

loop_
_geom_torsion_atom_site_label_1
_geom_torsion_atom_site_label_2
_geom_torsion_atom_site_label_3
_geom_torsion_atom_site_label_4
_geom_torsion
_geom_torsion_site_symmetry_1
_geom_torsion_site_symmetry_2
_geom_torsion_site_symmetry_3
_geom_torsion_site_symmetry_4
_geom_torsion_publ_flag
Cu1 O1 C1 C2 -164.41(16) . . . . ?
Cu1 O1 C1 C2 85.6(2) 7_566 . . . ?
Cu1 O1 C1 C6 16.3(3) . . . . ?
Cu1 O1 C1 C6 -93.7(2) 7_566 . . . ?
O1 C1 C2 C3 -179.5(2) . . . . ?
C6 C1 C2 C3 -0.2(4) . . . . ?
C1 C2 C3 C4 -0.5(4) . . . . ?
C2 C3 C4 C5 0.7(5) . . . . ?
C3 C4 C5 C6 -0.2(5) . . . . ?
C4 C5 C6 C1 -0.5(4) . . . . ?
C4 C5 C6 C7 177.3(3) . . . . ?
O1 C1 C6 C5 180.0(2) . . . . ?
C2 C1 C6 C5 0.7(3) . . . . ?
O1 C1 C6 C7 2.3(4) . . . . ?
C2 C1 C6 C7 -177.0(2) . . . . ?
C8 N1 C7 C6 178.4(2) . . . . ?
Cu1 N1 C7 C6 -9.9(4) . . . . ?
C5 C6 C7 N1 176.5(2) . . . . ?
C1 C6 C7 N1 -5.8(4) . . . . ?
C7 N1 C8 C9 132.9(3) . . . . ?
Cu1 N1 C8 C9 -40.0(2) . . . . ?
C10 N2 C9 C8 158.7(2) . . . . ?
Cu1 N2 C9 C8 -26.4(3) . . . . ?
N1 C8 C9 N2 41.9(3) . . . . ?
C9 N2 C10 C11 174.0(2) . . . . ?
Cu1 N2 C10 C11 -0.2(4) . . . . ?
N2 C10 C11 C12 176.5(3) . . . . ?
N2 C10 C11 C16 -4.5(4) . . . . ?
C10 C11 C12 C13 179.9(3) . . . . ?
C16 C11 C12 C13 0.9(5) . . . . ?
C11 C12 C13 C14 0.2(5) . . . . ?
C12 C13 C14 C15 -1.5(5) . . . . ?
C13 C14 C15 C16 1.7(5) . . . . ?
Cu1 O2 C16 C15 -170.85(17) . . . . ?
Cu1 O2 C16 C11 10.2(3) . . . . ?
C14 C15 C16 O2 -179.6(3) . . . . ?
C14 C15 C16 C11 -0.5(4) . . . . ?
C12 C11 C16 O2 178.2(3) . . . . ?
C10 C11 C16 O2 -0.7(4) . . . . ?
C12 C11 C16 C15 -0.7(4) . . . . ?
C10 C11 C16 C15 -179.7(2) . . . . ?
